data_4320746
loop_
_publ_author_name
'Donald J. Darensbourg'
'M. Jason Adams'
'Jason C. Yarbrough'

_publ_section_title
;
 Toward the Design of Double Metal Cyanides for the Copolymerization of
 CO2and Epoxides
;
_journal_name_full 'Inorganic Chemistry'
_journal_page_first 6543
_journal_page_last 6544
_journal_paper_doi 10.1021/ic0155941
_journal_volume 40
_journal_year 2001
_chemical_formula_sum 'C24.5 H25 Fe I N2 O P Zn'
_chemical_formula_weight 642.56
_chemical_name_systematic
; 
 ? 
;
_space_group_IT_number 62
_symmetry_cell_setting orthorhombic
_symmetry_space_group_name_Hall '-P 2ac 2n'
_symmetry_space_group_name_H-M 'P n m a'
_atom_sites_solution_hydrogens geom
_atom_sites_solution_primary direct
_atom_sites_solution_secondary difmap
_audit_creation_method SHELXL-97
_cell_angle_alpha 90.00
_cell_angle_beta 90.00
_cell_angle_gamma 90.00
_cell_formula_units_Z 8
_cell_length_a 29.029(11)
_cell_length_b 18.924(7)
_cell_length_c 9.052(4)
_cell_measurement_temperature 110(2)
_cell_volume 4973(3)
_computing_structure_refinement 'SHELXL-97 (Sheldrick, 1997)'
_computing_structure_solution 'SHELXS-97 (Sheldrick, 1990)'
_diffrn_ambient_temperature 110(2)
_diffrn_measured_fraction_theta_full 0.986
_diffrn_measured_fraction_theta_max 0.986
_diffrn_radiation_monochromator graphite
_diffrn_radiation_source 'fine-focus sealed tube'
_diffrn_radiation_type MoK\a
_diffrn_radiation_wavelength 0.71073
_diffrn_reflns_av_R_equivalents 0.1347
_diffrn_reflns_av_sigmaI/netI 0.1758
_diffrn_reflns_limit_h_max 34
_diffrn_reflns_limit_h_min -38
_diffrn_reflns_limit_k_max 25
_diffrn_reflns_limit_k_min -25
_diffrn_reflns_limit_l_max 8
_diffrn_reflns_limit_l_min -12
_diffrn_reflns_number 31287
_diffrn_reflns_theta_full 28.33
_diffrn_reflns_theta_max 28.33
_diffrn_reflns_theta_min 1.40
_exptl_absorpt_coefficient_mu 2.873
_exptl_crystal_density_diffrn 1.717
_exptl_crystal_density_method 'not measured'
_exptl_crystal_F_000 2544
_refine_diff_density_max 1.326
_refine_diff_density_min -1.166
_refine_diff_density_rms 0.165
_refine_ls_extinction_method none
_refine_ls_goodness_of_fit_ref 0.869
_refine_ls_hydrogen_treatment mixed
_refine_ls_matrix_type full
_refine_ls_number_parameters 305
_refine_ls_number_reflns 6279
_refine_ls_number_restraints 156
_refine_ls_restrained_S_all 0.867
_refine_ls_R_factor_all 0.1555
_refine_ls_R_factor_gt 0.0485
_refine_ls_shift/su_max 1.582
_refine_ls_shift/su_mean 0.070
_refine_ls_structure_factor_coef Fsqd
_refine_ls_weighting_details 'calc w=1/[\s^2^(Fo^2^)+(0.0478P)^2^+0.0000P] where P=(Fo^2^+2Fc^2^)/3'
_refine_ls_weighting_scheme calc
_refine_ls_wR_factor_gt 0.1018
_refine_ls_wR_factor_ref 0.1291
_reflns_number_gt 2692
_reflns_number_total 6279
_reflns_threshold_expression >2sigma(I)
_cod_data_source_file ic0155941_s1.cif
_cod_data_source_block ja1
_cod_original_formula_sum 'C24.50 H25 Fe I N2 O P Zn'
_cod_database_code 4320746

loop_
_symmetry_equiv_pos_as_xyz
'x, y, z'
'-x+1/2, -y, z+1/2'
'-x, y+1/2, -z'
'x+1/2, -y+1/2, -z+1/2'
'-x, -y, -z'
'x-1/2, y, -z-1/2'
'x, -y-1/2, z'
'-x-1/2, y-1/2, z-1/2'

loop_
_atom_site_label
_atom_site_type_symbol
_atom_site_fract_x
_atom_site_fract_y
_atom_site_fract_z
_atom_site_U_iso_or_equiv
_atom_site_adp_type
_atom_site_occupancy
_atom_site_symmetry_multiplicity
_atom_site_calc_flag
_atom_site_refinement_flags
_atom_site_disorder_assembly
_atom_site_disorder_group
Zn1 Zn 0.29918(4) 0.7500 0.66073(13) 0.0224(3) Uani 1 2 d S . .
Zn2 Zn 0.51723(3) 0.7500 0.52294(13) 0.0218(3) Uani 1 2 d S . .
Fe1 Fe 0.39962(3) 0.56092(5) 0.49493(11) 0.0193(2) Uani 1 1 d . . .
I1 I 0.23112(2) 0.7500 0.48311(9) 0.0342(2) Uani 1 2 d S . .
I2 I 0.58352(2) 0.7500 0.70588(9) 0.0351(2) Uani 1 2 d S . .
N1 N 0.33671(18) 0.6650(3) 0.6458(6) 0.0222(14) Uani 1 1 d . . .
N2 N 0.47740(18) 0.6676(3) 0.5085(7) 0.0240(14) Uani 1 1 d . . .
O1 O 0.2723(2) 0.7500 0.8711(7) 0.0294(18) Uani 1 2 d S . .
P6 P 0.37832(6) 0.59826(9) 0.2754(2) 0.0190(4) Uani 1 1 d . . .
C1 C 0.3614(2) 0.6255(4) 0.5855(7) 0.0191(16) Uani 1 1 d . . .
C2 C 0.4472(2) 0.6267(4) 0.5012(7) 0.0212(16) Uani 1 1 d . . .
C3 C 0.4306(2) 0.4922(4) 0.6456(9) 0.0289(16) Uani 1 1 d U . .
H3A H 0.4539 0.5050 0.7226 0.035 Uiso 1 1 calc R . .
C4 C 0.4399(2) 0.4695(4) 0.4988(8) 0.0293(15) Uani 1 1 d U . .
H4A H 0.4712 0.4643 0.4538 0.035 Uiso 1 1 calc R . .
C5 C 0.3982(2) 0.4538(4) 0.4292(9) 0.0303(16) Uani 1 1 d U . .
H5A H 0.3944 0.4359 0.3260 0.036 Uiso 1 1 calc R . .
C6 C 0.3625(2) 0.4676(4) 0.5312(8) 0.0285(16) Uani 1 1 d U . .
H6A H 0.3288 0.4607 0.5135 0.034 Uiso 1 1 calc R . .
C7 C 0.3828(2) 0.4904(4) 0.6636(9) 0.0275(15) Uani 1 1 d U . .
H7A H 0.3659 0.5027 0.7563 0.033 Uiso 1 1 calc R . .
C1A C 0.4209(2) 0.6048(4) 0.1281(8) 0.0252(15) Uani 1 1 d U . .
C2A C 0.4643(2) 0.5803(4) 0.1487(9) 0.0374(17) Uani 1 1 d U . .
H2AA H 0.4719 0.5581 0.2397 0.045 Uiso 1 1 calc R . .
C3A C 0.4985(3) 0.5869(5) 0.0384(9) 0.0441(18) Uani 1 1 d U . .
H3AA H 0.5285 0.5680 0.0531 0.053 Uiso 1 1 calc R . .
C4A C 0.4874(3) 0.6213(4) -0.0912(8) 0.0365(17) Uani 1 1 d U . .
H4AA H 0.5103 0.6279 -0.1647 0.044 Uiso 1 1 calc R . .
C5A C 0.4436(3) 0.6461(4) -0.1154(9) 0.0337(16) Uani 1 1 d U . .
H5AA H 0.4360 0.6695 -0.2050 0.040 Uiso 1 1 calc R . .
C6A C 0.4107(2) 0.6365(4) -0.0061(8) 0.0321(16) Uani 1 1 d U . .
H6AA H 0.3801 0.6521 -0.0239 0.039 Uiso 1 1 calc R . .
C7A C 0.3336(2) 0.5417(4) 0.1939(8) 0.0234(15) Uani 1 1 d U . .
C8A C 0.3442(2) 0.4896(4) 0.0910(8) 0.0292(16) Uani 1 1 d U . .
H8AA H 0.3744 0.4862 0.0516 0.035 Uiso 1 1 calc R . .
C9A C 0.3105(2) 0.4433(4) 0.0467(8) 0.0337(17) Uani 1 1 d U . .
H9AA H 0.3178 0.4072 -0.0224 0.040 Uiso 1 1 calc R . .
C10A C 0.2656(3) 0.4487(4) 0.1027(9) 0.0375(17) Uani 1 1 d U . .
H10A H 0.2424 0.4166 0.0715 0.045 Uiso 1 1 calc R . .
C11A C 0.2557(2) 0.4999(4) 0.2009(8) 0.0321(16) Uani 1 1 d U . .
H11A H 0.2252 0.5037 0.2381 0.038 Uiso 1 1 calc R . .
C12A C 0.2886(2) 0.5465(4) 0.2486(8) 0.0298(16) Uani 1 1 d U . .
H12A H 0.2809 0.5821 0.3185 0.036 Uiso 1 1 calc R . .
C13A C 0.3498(2) 0.6837(3) 0.2624(8) 0.0210(15) Uani 1 1 d U . .
H13A H 0.3372 0.6885 0.1613 0.025 Uiso 1 1 calc R . .
H13B H 0.3233 0.6835 0.3314 0.025 Uiso 1 1 calc R . .
C14A C 0.3793(3) 0.7500 0.2956(12) 0.022(2) Uani 1 2 d SU . .
H14A H 0.4073 0.7500 0.2330 0.027 Uiso 1 2 calc SR . .
H14B H 0.3890 0.7500 0.4005 0.027 Uiso 1 2 calc SR . .
C1B C 0.2473(3) 0.6879(5) 0.9162(10) 0.051(2) Uani 1 1 d U . .
H1BA H 0.2688 0.6513 0.9531 0.061 Uiso 1 1 calc R . .
H1BB H 0.2298 0.6681 0.8318 0.061 Uiso 1 1 calc R . .
C2B C 0.2156(3) 0.7101(4) 1.0342(10) 0.055(2) Uani 1 1 d U . .
H2BA H 0.2262 0.6919 1.1309 0.066 Uiso 1 1 calc R . .
H2BB H 0.1842 0.6919 1.0150 0.066 Uiso 1 1 calc R . .
O2 O 0.54805(16) 0.7500 0.3221(6) 0.0310(19) Uani 1 2 d SD . .
C1C C 0.5832(3) 0.6957(4) 0.2976(10) 0.060(3) Uani 0.50 1 d PDU . 1
H1CA H 0.5683 0.6487 0.2962 0.072 Uiso 0.50 1 d PR . 1
H1CB H 0.6071 0.7007 0.3700 0.072 Uiso 0.50 1 d PR . 1
C2C C 0.60133(18) 0.7102(5) 0.1489(9) 0.070(2) Uani 0.50 1 d PDU . 1
H2CA H 0.5811 0.6915 0.0746 0.084 Uiso 0.50 1 d PR . 1
H2CB H 0.6318 0.6915 0.1348 0.084 Uiso 0.50 1 d PR . 1
C1C' C 0.5549(3) 0.6964(6) 0.2079(13) 0.075(3) Uani 0.50 1 d PDU . 2
H1CC H 0.5314 0.7009 0.1292 0.090 Uiso 0.50 1 calc PR . 2
H1CD H 0.5531 0.6483 0.2505 0.090 Uiso 0.50 1 calc PR . 2
C2C' C 0.60133(18) 0.7102(5) 0.1489(9) 0.070(2) Uani 0.50 1 d PU . 2

loop_
_atom_site_aniso_label
_atom_site_aniso_U_11
_atom_site_aniso_U_22
_atom_site_aniso_U_33
_atom_site_aniso_U_23
_atom_site_aniso_U_13
_atom_site_aniso_U_12
Zn1 0.0196(6) 0.0246(7) 0.0231(7) 0.000 0.0044(5) 0.000
Zn2 0.0161(5) 0.0215(6) 0.0279(7) 0.000 0.0001(6) 0.000
Fe1 0.0177(5) 0.0172(5) 0.0230(6) 0.0017(5) -0.0006(5) 0.0003(4)
I1 0.0237(3) 0.0371(4) 0.0417(5) 0.000 -0.0049(4) 0.000
I2 0.0289(4) 0.0356(4) 0.0409(5) 0.000 -0.0106(4) 0.000
N1 0.020(3) 0.024(3) 0.023(3) 0.002(3) 0.006(3) 0.000(3)
N2 0.020(3) 0.021(3) 0.032(4) 0.001(3) 0.005(3) -0.002(2)
O1 0.036(4) 0.028(4) 0.023(4) 0.000 0.013(4) 0.000
P6 0.0189(9) 0.0177(10) 0.0203(10) -0.0012(8) -0.0018(8) -0.0021(8)
C1 0.016(3) 0.024(4) 0.017(4) 0.003(3) 0.001(3) -0.008(3)
C2 0.026(4) 0.024(4) 0.013(4) 0.003(3) -0.006(3) 0.013(3)
C3 0.034(3) 0.019(3) 0.034(3) 0.009(3) 0.001(3) 0.001(3)
C4 0.032(3) 0.018(3) 0.038(4) 0.004(3) 0.005(3) -0.002(3)
C5 0.043(3) 0.017(3) 0.031(4) 0.004(3) -0.001(3) -0.002(3)
C6 0.027(3) 0.019(3) 0.040(4) 0.007(3) 0.000(3) -0.002(3)
C7 0.031(3) 0.021(3) 0.031(3) 0.011(3) 0.008(3) 0.007(3)
C1A 0.020(3) 0.031(3) 0.024(3) 0.001(3) 0.001(3) 0.003(3)
C2A 0.028(3) 0.053(4) 0.031(4) 0.009(3) 0.006(3) 0.003(3)
C3A 0.032(3) 0.065(4) 0.035(4) 0.012(4) 0.007(3) 0.006(3)
C4A 0.039(3) 0.046(4) 0.024(3) 0.003(3) 0.011(3) -0.006(3)
C5A 0.045(3) 0.034(4) 0.022(3) 0.000(3) 0.002(3) -0.008(3)
C6A 0.029(3) 0.041(4) 0.026(3) -0.003(3) 0.003(3) -0.001(3)
C7A 0.026(3) 0.018(3) 0.026(3) 0.005(3) -0.003(3) -0.007(3)
C8A 0.033(3) 0.023(3) 0.031(4) -0.002(3) 0.001(3) -0.010(3)
C9A 0.040(3) 0.028(3) 0.033(4) -0.004(3) -0.004(3) -0.013(3)
C10A 0.040(3) 0.035(4) 0.037(4) 0.000(3) -0.005(3) -0.014(3)
C11A 0.027(3) 0.033(4) 0.036(4) 0.001(3) 0.002(3) -0.008(3)
C12A 0.028(3) 0.030(3) 0.031(4) 0.008(3) 0.001(3) -0.004(3)
C13A 0.019(3) 0.025(4) 0.019(4) 0.001(3) 0.002(3) 0.003(3)
C14A 0.021(4) 0.019(4) 0.028(5) 0.000 -0.004(4) 0.000
C1B 0.064(5) 0.048(5) 0.040(5) 0.004(4) 0.022(4) -0.013(4)
C2B 0.065(5) 0.046(5) 0.054(5) -0.002(4) 0.021(4) -0.015(4)
O2 0.012(3) 0.038(5) 0.043(5) 0.000 0.014(3) 0.000
C1C 0.068(5) 0.044(5) 0.067(5) -0.001(5) 0.031(5) 0.015(5)
C2C 0.074(4) 0.056(4) 0.078(4) -0.001(4) 0.031(4) 0.011(3)
C1C' 0.085(5) 0.057(5) 0.082(5) -0.002(5) 0.030(5) 0.003(5)
C2C' 0.074(4) 0.056(4) 0.078(4) -0.001(4) 0.031(4) 0.011(3)

loop_
_atom_type_symbol
_atom_type_description
_atom_type_scat_dispersion_real
_atom_type_scat_dispersion_imag
_atom_type_scat_source
C C 0.0033 0.0016 'International Tables Vol C Tables 4.2.6.8 and 6.1.1.4'
H H 0.0000 0.0000 'International Tables Vol C Tables 4.2.6.8 and 6.1.1.4'
N N 0.0061 0.0033 'International Tables Vol C Tables 4.2.6.8 and 6.1.1.4'
O O 0.0106 0.0060 'International Tables Vol C Tables 4.2.6.8 and 6.1.1.4'
P P 0.1023 0.0942 'International Tables Vol C Tables 4.2.6.8 and 6.1.1.4'
Fe Fe 0.3463 0.8444 'International Tables Vol C Tables 4.2.6.8 and 6.1.1.4'
Zn Zn 0.2839 1.4301 'International Tables Vol C Tables 4.2.6.8 and 6.1.1.4'
I I -0.4742 1.8119 'International Tables Vol C Tables 4.2.6.8 and 6.1.1.4'

loop_
_geom_angle_atom_site_label_1
_geom_angle_atom_site_label_2
_geom_angle_atom_site_label_3
_geom_angle
_geom_angle_site_symmetry_1
_geom_angle_site_symmetry_3
_geom_angle_publ_flag
N1 Zn1 N1 111.4(3) 7_575 . ?
N1 Zn1 O1 106.06(19) 7_575 . ?
N1 Zn1 O1 106.06(19) . . ?
N1 Zn1 I1 112.96(17) 7_575 . ?
N1 Zn1 I1 112.96(17) . . ?
O1 Zn1 I1 106.83(19) . . ?
N2 Zn2 N2 106.5(3) . 7_575 ?
N2 Zn2 O2 101.66(19) . . ?
N2 Zn2 O2 101.66(19) 7_575 . ?
N2 Zn2 I2 119.62(17) . . ?
N2 Zn2 I2 119.62(17) 7_575 . ?
O2 Zn2 I2 104.51(15) . . ?
C1 Fe1 C2 89.4(3) . . ?
C1 Fe1 C3 112.5(3) . . ?
C2 Fe1 C3 94.4(3) . . ?
C1 Fe1 C7 87.6(3) . . ?
C2 Fe1 C7 125.4(3) . . ?
C3 Fe1 C7 39.1(3) . . ?
C1 Fe1 C4 151.5(3) . . ?
C2 Fe1 C4 97.9(3) . . ?
C3 Fe1 C4 39.8(3) . . ?
C7 Fe1 C4 65.7(3) . . ?
C1 Fe1 C6 100.3(3) . . ?
C2 Fe1 C6 160.3(3) . . ?
C3 Fe1 C6 66.1(3) . . ?
C7 Fe1 C6 39.2(3) . . ?
C4 Fe1 C6 65.6(3) . . ?
C1 Fe1 C5 138.6(3) . . ?
C2 Fe1 C5 131.7(3) . . ?
C3 Fe1 C5 66.1(3) . . ?
C7 Fe1 C5 65.7(3) . . ?
C4 Fe1 C5 38.8(3) . . ?
C6 Fe1 C5 39.3(3) . . ?
C1 Fe1 P6 91.1(2) . . ?
C2 Fe1 P6 91.2(2) . . ?
C3 Fe1 P6 155.8(2) . . ?
C7 Fe1 P6 143.3(2) . . ?
C4 Fe1 P6 116.0(2) . . ?
C6 Fe1 P6 105.6(2) . . ?
C5 Fe1 P6 92.8(2) . . ?
C1 N1 Zn1 154.5(5) . . ?
C2 N2 Zn2 168.0(5) . . ?
C1B O1 C1B 109.3(8) . 7_575 ?
C1B O1 Zn1 117.0(4) . . ?
C1B O1 Zn1 117.0(4) 7_575 . ?
C13A P6 C1A 101.6(3) . . ?
C13A P6 C7A 99.8(3) . . ?
C1A P6 C7A 103.0(3) . . ?
C13A P6 Fe1 118.1(2) . . ?
C1A P6 Fe1 119.5(2) . . ?
C7A P6 Fe1 112.0(2) . . ?
N1 C1 Fe1 178.0(6) . . ?
N2 C2 Fe1 178.4(6) . . ?
C7 C3 C4 106.8(7) . . ?
C7 C3 Fe1 70.3(4) . . ?
C4 C3 Fe1 70.1(4) . . ?
C5 C4 C3 108.7(6) . . ?
C5 C4 Fe1 71.5(4) . . ?
C3 C4 Fe1 70.0(4) . . ?
C4 C5 C6 107.6(7) . . ?
C4 C5 Fe1 69.7(4) . . ?
C6 C5 Fe1 69.7(4) . . ?
C5 C6 C7 107.8(6) . . ?
C5 C6 Fe1 71.0(4) . . ?
C7 C6 Fe1 70.0(4) . . ?
C3 C7 C6 109.0(7) . . ?
C3 C7 Fe1 70.6(4) . . ?
C6 C7 Fe1 70.7(4) . . ?
C2A C1A C6A 117.9(7) . . ?
C2A C1A P6 120.4(6) . . ?
C6A C1A P6 121.7(5) . . ?
C1A C2A C3A 121.6(7) . . ?
C4A C3A C2A 118.5(7) . . ?
C5A C4A C3A 120.9(7) . . ?
C4A C5A C6A 118.6(7) . . ?
C5A C6A C1A 122.3(7) . . ?
C8A C7A C12A 119.2(6) . . ?
C8A C7A P6 121.8(5) . . ?
C12A C7A P6 118.7(6) . . ?
C9A C8A C7A 119.5(7) . . ?
C8A C9A C10A 120.6(7) . . ?
C11A C10A C9A 119.3(7) . . ?
C10A C11A C12A 121.6(7) . . ?
C11A C12A C7A 119.8(7) . . ?
C14A C13A P6 117.1(4) . . ?
C13A C14A C13A 108.2(7) . 7_575 ?
O1 C1B C2B 106.7(7) . . ?
C1B C2B C2B 106.6(5) . 7_575 ?
C1C' O2 C1C' 87.9(12) . 7_575 ?
C1C' O2 C1C 106.5(6) . 7_575 ?
C1C' O2 C1C 46.5(7) 7_575 7_575 ?
C1C' O2 C1C 46.5(7) . . ?
C1C' O2 C1C 106.5(6) 7_575 . ?
C1C O2 C1C 89.1(9) 7_575 . ?
C1C' O2 Zn2 134.0(5) . . ?
C1C' O2 Zn2 134.0(5) 7_575 . ?
C1C O2 Zn2 116.3(4) 7_575 . ?
C1C O2 Zn2 116.3(4) . . ?
O2 C1C C2C 104.9(5) . . ?
C2C C2C C1C 100.8(5) 7_575 . ?
O2 C1C' C1C' 46.1(6) . 7_575 ?

loop_
_geom_bond_atom_site_label_1
_geom_bond_atom_site_label_2
_geom_bond_distance
_geom_bond_site_symmetry_2
_geom_bond_publ_flag
Zn1 N1 1.947(6) 7_575 ?
Zn1 N1 1.947(6) . ?
Zn1 O1 2.058(7) . ?
Zn1 I1 2.5474(15) . ?
Zn2 N2 1.945(6) . ?
Zn2 N2 1.945(5) 7_575 ?
Zn2 O2 2.026(5) . ?
Zn2 I2 2.5389(15) . ?
Fe1 C1 1.843(7) . ?
Fe1 C2 1.861(7) . ?
Fe1 C3 2.088(7) . ?
Fe1 C7 2.086(7) . ?
Fe1 C4 2.090(7) . ?
Fe1 C6 2.095(7) . ?
Fe1 C5 2.112(7) . ?
Fe1 P6 2.198(2) . ?
N1 C1 1.171(8) . ?
N2 C2 1.171(8) . ?
O1 C1B 1.440(8) . ?
O1 C1B 1.440(8) 7_575 ?
P6 C13A 1.821(7) . ?
P6 C1A 1.823(7) . ?
P6 C7A 1.836(7) . ?
C3 C7 1.398(9) . ?
C3 C4 1.423(10) . ?
C4 C5 1.396(9) . ?
C5 C6 1.414(10) . ?
C6 C7 1.404(10) . ?
C1A C2A 1.354(9) . ?
C1A C6A 1.387(10) . ?
C2A C3A 1.414(10) . ?
C3A C4A 1.380(10) . ?
C4A C5A 1.372(10) . ?
C5A C6A 1.387(10) . ?
C7A C8A 1.391(10) . ?
C7A C12A 1.401(9) . ?
C8A C9A 1.372(9) . ?
C9A C10A 1.403(10) . ?
C10A C11A 1.346(10) . ?
C11A C12A 1.369(10) . ?
C13A C14A 1.548(8) . ?
C14A C13A 1.548(8) 7_575 ?
C1B C2B 1.471(11) . ?
C2B C2B 1.509(16) 7_575 ?
O2 C1C' 1.463(2) . ?
O2 C1C' 1.463(2) 7_575 ?
O2 C1C 1.465(2) 7_575 ?
O2 C1C 1.465(2) . ?
C1C C2C 1.472(2) . ?
C2C C2C 1.505(18) 7_575 ?
C1C' C1C' 2.03(2) 7_575 ?
